data_7228483
loop_
_publ_author_name
'Puttreddy, Rakesh'
'Beyeh, Ngong Kodiah'
'Ras, Robin H.A.'
'Trant, John'
'Rissanen, Kari'

_publ_section_title
;
 Endo-/Exo- and Halogen Bonded Complexes of Conformationally Rigid
 Cethyl-2-bromoresorcinarene and aromatic N-oxides
;
_journal_name_full CrystEngComm
_journal_paper_doi 10.1039/C7CE00975E
_journal_year 2017
_chemical_formula_moiety 'C36 H36 Br4 O8, 3(C3 H6 O), 2(C6 H7 N O2)'
_chemical_formula_sum 'C57 H68 Br4 N2 O15'
_chemical_formula_weight 1340.77
_space_group_crystal_system monoclinic
_space_group_IT_number 15
_space_group_name_Hall '-C 2yc'
_space_group_name_H-M_alt 'C 1 2/c 1'
_symmetry_space_group_name_Hall '-C 2yc'
_symmetry_space_group_name_H-M 'C 1 2/c 1'
_atom_sites_solution_hydrogens mixed
_atom_sites_solution_primary direct
_audit_creation_date 2017-04-21
_audit_creation_method
;
Olex2 1.2
(compiled 2016.08.25 svn.r3337 for OlexSys, GUI svn.r5103)
;
_audit_update_record
;
2017-05-22 deposited with the CCDC.
2017-06-15 downloaded from the CCDC.
;
_cell_angle_alpha 90
_cell_angle_beta 96.653(7)
_cell_angle_gamma 90
_cell_formula_units_Z 4
_cell_length_a 31.3059(19)
_cell_length_b 8.0079(5)
_cell_length_c 23.0375(17)
_cell_measurement_reflns_used 2463
_cell_measurement_temperature 120
_cell_measurement_theta_max 26.1420
_cell_measurement_theta_min 3.3660
_cell_volume 5736.5(7)
_computing_cell_refinement
;
CrysAlisPro, Agilent Technologies,
Version 1.171.37.35 (release 13-08-2014 CrysAlis171 .NET)
(compiled Aug 13 2014,18:06:01)
;
_computing_data_collection
;
CrysAlisPro, Agilent Technologies,
Version 1.171.37.35 (release 13-08-2014 CrysAlis171 .NET)
(compiled Aug 13 2014,18:06:01)
;
_computing_data_reduction
;
CrysAlisPro, Agilent Technologies,
Version 1.171.37.35 (release 13-08-2014 CrysAlis171 .NET)
(compiled Aug 13 2014,18:06:01)
;
_computing_molecular_graphics 'Olex2 (Dolomanov et al., 2009)'
_computing_publication_material 'Olex2 (Dolomanov et al., 2009)'
_computing_structure_refinement 'ShelXL (Sheldrick, 2015)'
_computing_structure_solution 'ShelXS (Sheldrick, 2008)'
_diffrn_ambient_temperature 120
_diffrn_detector 'CCD plate'
_diffrn_detector_area_resol_mean 8.0053
_diffrn_detector_type Eos
_diffrn_measured_fraction_theta_full 0.997
_diffrn_measured_fraction_theta_max 0.997
_diffrn_measurement_details
;
#__ type_ start__ end____ width___ exp.time_
  1 omega  -78.00  -36.00   1.0000  125.0000
omega____ theta____ kappa____ phi______ frames
    -      -18.1368 -178.0000 -180.0000 42

#__ type_ start__ end____ width___ exp.time_
  2 omega  -83.00   -3.00   1.0000  125.0000
omega____ theta____ kappa____ phi______ frames
    -      -18.1368  -57.0000 -180.0000 80

#__ type_ start__ end____ width___ exp.time_
  3 omega  -35.00   -3.00   1.0000  125.0000
omega____ theta____ kappa____ phi______ frames
    -       19.3087  -57.0000   90.0000 32

#__ type_ start__ end____ width___ exp.time_
  4 omega  -19.00    8.00   1.0000  125.0000
omega____ theta____ kappa____ phi______ frames
    -       19.3087  -99.0000 -180.0000 27

#__ type_ start__ end____ width___ exp.time_
  5 omega   46.00   94.00   1.0000  125.0000
omega____ theta____ kappa____ phi______ frames
    -       19.3087  178.0000 -120.0000 48

#__ type_ start__ end____ width___ exp.time_
  6 omega  -16.00   59.00   1.0000  125.0000
omega____ theta____ kappa____ phi______ frames
    -       19.3087  -99.0000    0.0000 75
;
_diffrn_measurement_device 'four-circle diffractometer'
_diffrn_measurement_device_type 'SuperNova, Single source at offset, Eos'
_diffrn_measurement_method '\w scans'
_diffrn_orient_matrix_UB_11 -0.0192179000
_diffrn_orient_matrix_UB_12 0.0083790000
_diffrn_orient_matrix_UB_13 0.0133044000
_diffrn_orient_matrix_UB_21 -0.0102596500
_diffrn_orient_matrix_UB_22 -0.0588995500
_diffrn_orient_matrix_UB_23 -0.0199599000
_diffrn_orient_matrix_UB_31 0.0067768500
_diffrn_orient_matrix_UB_32 -0.0656104500
_diffrn_orient_matrix_UB_33 0.0196299000
_diffrn_radiation_monochromator mirror
_diffrn_radiation_probe x-ray
_diffrn_radiation_type MoK\a
_diffrn_radiation_wavelength 0.71073
_diffrn_reflns_av_R_equivalents 0.0650
_diffrn_reflns_av_unetI/netI 0.0911
_diffrn_reflns_Laue_measured_fraction_full 0.997
_diffrn_reflns_Laue_measured_fraction_max 0.997
_diffrn_reflns_limit_h_max 35
_diffrn_reflns_limit_h_min -37
_diffrn_reflns_limit_k_max 8
_diffrn_reflns_limit_k_min -9
_diffrn_reflns_limit_l_max 27
_diffrn_reflns_limit_l_min -24
_diffrn_reflns_number 14479
_diffrn_reflns_point_group_measured_fraction_full 0.997
_diffrn_reflns_point_group_measured_fraction_max 0.997
_diffrn_reflns_theta_full 25.250
_diffrn_reflns_theta_max 25.250
_diffrn_reflns_theta_min 2.798
_diffrn_source 'SuperNova (Mo) X-ray Source'
_exptl_absorpt_coefficient_mu 2.875
_exptl_absorpt_correction_T_max 0.921
_exptl_absorpt_correction_T_min 0.679
_exptl_absorpt_correction_type gaussian
_exptl_absorpt_process_details
;
CrysAlisPro, Agilent Technologies,
Version 1.171.37.35 (release 13-08-2014 CrysAlis171 .NET)
(compiled Aug 13 2014,18:06:01)
Numerical absorption correction based on gaussian integration over
            a multifaceted crystal model
Empirical absorption correction using spherical harmonics,
 implemented in SCALE3 ABSPACK scaling algorithm.
;
_exptl_crystal_colour colourless
_exptl_crystal_colour_primary colourless
_exptl_crystal_density_diffrn 1.552
_exptl_crystal_description needle
_exptl_crystal_F_000 2736
_exptl_crystal_size_max 0.1695
_exptl_crystal_size_mid 0.0442
_exptl_crystal_size_min 0.0231
_refine_diff_density_max 1.681
_refine_diff_density_min -0.944
_refine_diff_density_rms 0.180
_refine_ls_extinction_method none
_refine_ls_goodness_of_fit_ref 1.146
_refine_ls_hydrogen_treatment constr
_refine_ls_matrix_type full
_refine_ls_number_parameters 354
_refine_ls_number_reflns 5192
_refine_ls_number_restraints 0
_refine_ls_restrained_S_all 1.146
_refine_ls_R_factor_all 0.1101
_refine_ls_R_factor_gt 0.0818
_refine_ls_shift/su_max 0.000
_refine_ls_shift/su_mean 0.000
_refine_ls_structure_factor_coef Fsqd
_refine_ls_weighting_details 'w=1/[\s^2^(Fo^2^)+(0.0488P)^2^+229.6943P] where P=(Fo^2^+2Fc^2^)/3'
_refine_ls_weighting_scheme calc
_refine_ls_wR_factor_gt 0.2002
_refine_ls_wR_factor_ref 0.2131
_reflns_Friedel_coverage 0.000
_reflns_number_gt 3895
_reflns_number_total 5192
_reflns_threshold_expression 'I > 2\s(I)'
_cod_data_source_file c7ce00975e2.cif
_cod_data_source_block acetone_BrC2_5
_cod_database_code 7228483
_chemical_oxdiff_formula 'C20 H20 O8 Br1'
_shelx_space_group_comment
;
The symmetry employed for this shelxl refinement is uniquely defined
by the following loop, which should always be used as a source of
symmetry information in preference to the above space-group names.
They are only intended as comments.
;
_reflns_odcompleteness_completeness 99.76
_reflns_odcompleteness_iscentric 1
_reflns_odcompleteness_theta 26.32
_olex2_refinement_description
;
1. Fixed Uiso
 At 1.2 times of:
  All C(H) groups, All C(H,H) groups
 At 1.5 times of:
  All C(H,H,H) groups, All O(H) groups
2. Uiso/Uaniso restraints and constraints
Uanis(C14) = Uanis(C15)
3.a Riding coordinates:
 O1(H1), O2(H2), O4(H4)
3.b Ternary CH refined with riding coordinates:
 C3(H3A), C10(H10)
3.c Secondary CH2 refined with riding coordinates:
 C1AA(H1AA,H1AB), C11(H11A,H11B)
3.d Aromatic/amide H refined with riding coordinates:
 C9(H9), C13(H13), C17(H17), C18(H18), C20(H20), C21(H21)
3.e Idealised Me refined as rotating group:
 C12(H12A,H12B,H12C), C32(H32A,H32B,H32C), C23(H23A,H23B,H23C), C22(H22A,H22B,
 H22C), C25(H25A,H25B,H25C), C27(H27A,H27B,H27C)
3.f Idealised tetrahedral OH refined as rotating group:
 O3(H3)
;
_shelx_shelxl_version_number 2014/7
_olex2_submission_special_instructions 'No special instructions were received'

loop_
_space_group_symop_operation_xyz
'x, y, z'
'-x, y, -z+1/2'
'x+1/2, y+1/2, z'
'-x+1/2, y+1/2, -z+1/2'
'-x, -y, -z'
'x, -y, z-1/2'
'-x+1/2, -y+1/2, -z'
'x+1/2, -y+1/2, z-1/2'

loop_
_atom_site_label
_atom_site_type_symbol
_atom_site_fract_x
_atom_site_fract_y
_atom_site_fract_z
_atom_site_U_iso_or_equiv
_atom_site_adp_type
_atom_site_occupancy
_atom_site_site_symmetry_order
_atom_site_calc_flag
_atom_site_refinement_flags_posn
_atom_site_refinement_flags_adp
_atom_site_refinement_flags_occupancy
Br1 Br 0.11167(3) 0.11812(12) 0.12269(4) 0.0186(3) Uani 1 1 d . . .
Br2 Br 0.12977(3) 0.01447(12) 0.45764(4) 0.0159(3) Uani 1 1 d . . .
O1 O -0.0398(2) -0.0818(8) 0.4370(3) 0.0169(15) Uani 1 1 d . . .
H1 H -0.0160 -0.1115 0.4484 0.025 Uiso 1 1 d R . .
O2 O 0.0450(2) -0.1670(9) 0.4746(3) 0.0171(15) Uani 1 1 d . . .
H2 H 0.0427 -0.1011 0.5006 0.026 Uiso 1 1 d R . .
O3 O 0.1539(2) -0.1295(9) 0.3458(3) 0.0172(15) Uani 1 1 d . . .
H3 H 0.1525 -0.1145 0.3096 0.026 Uiso 1 1 calc GR . .
O4 O 0.1442(2) -0.0863(9) 0.2310(3) 0.0183(15) Uani 1 1 d . . .
H4 H 0.1680 -0.1014 0.2176 0.027 Uiso 1 1 d R . .
C1 C -0.0405(3) -0.3179(12) 0.3695(4) 0.015(2) Uani 1 1 d . . .
C1AA C -0.0050(3) -0.5983(12) 0.4008(4) 0.017(2) Uani 1 1 d . . .
H1AA H -0.0316 -0.6373 0.4158 0.020 Uiso 1 1 calc R . .
H1AB H -0.0063 -0.6322 0.3593 0.020 Uiso 1 1 calc R . .
C2 C -0.0563(3) -0.1673(12) 0.3869(4) 0.013(2) Uani 1 1 d . . .
C3 C -0.0026(3) -0.4066(11) 0.4049(4) 0.0111(19) Uani 1 1 d . . .
H3A H -0.0044 -0.3778 0.4468 0.013 Uiso 1 1 calc R . .
C4 C 0.0401(3) -0.3371(11) 0.3898(4) 0.0102(19) Uani 1 1 d . . .
C5 C 0.0619(3) -0.2151(12) 0.4252(4) 0.013(2) Uani 1 1 d . . .
C6 C 0.1000(3) -0.1484(11) 0.4095(4) 0.0115(19) Uani 1 1 d . . .
C7 C 0.1169(3) -0.2019(12) 0.3588(4) 0.013(2) Uani 1 1 d . . .
C8 C 0.0966(3) -0.3300(11) 0.3248(4) 0.0109(19) Uani 1 1 d . . .
C9 C 0.0581(3) -0.3910(11) 0.3403(4) 0.0114(19) Uani 1 1 d . . .
H9 H 0.0433 -0.4733 0.3161 0.014 Uiso 1 1 calc R . .
C10 C 0.1157(3) -0.3980(12) 0.2718(4) 0.014(2) Uani 1 1 d . . .
H10 H 0.1465 -0.3623 0.2764 0.017 Uiso 1 1 calc R . .
C11 C 0.1161(3) -0.5892(12) 0.2686(4) 0.016(2) Uani 1 1 d . . .
H11A H 0.0864 -0.6309 0.2692 0.019 Uiso 1 1 calc R . .
H11B H 0.1258 -0.6235 0.2309 0.019 Uiso 1 1 calc R . .
C12 C 0.1450(4) -0.6703(14) 0.3181(5) 0.035(3) Uani 1 1 d . . .
H12A H 0.1748 -0.6343 0.3165 0.052 Uiso 1 1 calc GR . .
H12B H 0.1432 -0.7920 0.3142 0.052 Uiso 1 1 calc GR . .
H12C H 0.1357 -0.6368 0.3556 0.052 Uiso 1 1 calc GR . .
C13 C 0.0604(3) -0.3887(12) 0.1824(4) 0.0115(19) Uani 1 1 d . . .
H13 H 0.0496 -0.4915 0.1952 0.014 Uiso 1 1 calc R . .
C14 C 0.0950(3) -0.3160(12) 0.2159(4) 0.0113(14) Uani 1 1 d . . .
C15 C 0.1113(3) -0.1626(12) 0.1975(4) 0.0113(14) Uani 1 1 d . . .
C16 C 0.0911(3) -0.0915(12) 0.1466(4) 0.014(2) Uani 1 1 d . . .
C32 C 0.0339(3) -0.6820(13) 0.4358(5) 0.022(2) Uani 1 1 d . . .
H32A H 0.0594 -0.6666 0.4154 0.032 Uiso 1 1 calc GR . .
H32B H 0.0282 -0.8016 0.4396 0.032 Uiso 1 1 calc GR . .
H32C H 0.0389 -0.6314 0.4747 0.032 Uiso 1 1 calc GR . .
O7 O 0.0000 0.2917(13) 0.2500 0.023(2) Uani 1 2 d S T P
C23 C 0.0300(4) 0.0429(17) 0.2926(6) 0.045(4) Uani 1 1 d . . .
H23A H 0.0520 -0.0107 0.2720 0.067 Uiso 1 1 calc GR . .
H23B H 0.0138 -0.0427 0.3112 0.067 Uiso 1 1 calc GR . .
H23C H 0.0439 0.1184 0.3226 0.067 Uiso 1 1 calc GR . .
C24 C 0.0000 0.1404(18) 0.2500 0.020(3) Uani 1 2 d S T P
O5 O 0.2170(2) -0.1049(9) 0.1965(3) 0.0261(17) Uani 1 1 d . . .
O6 O 0.2524(2) 0.4387(9) 0.0682(3) 0.0205(16) Uani 1 1 d . . .
N1 N 0.2256(2) 0.0319(11) 0.1661(4) 0.0189(19) Uani 1 1 d . . .
C17 C 0.2391(3) 0.1738(14) 0.1947(5) 0.022(2) Uani 1 1 d . . .
H17 H 0.2422 0.1766 0.2362 0.027 Uiso 1 1 calc R . .
C18 C 0.2483(3) 0.3131(13) 0.1640(5) 0.020(2) Uani 1 1 d . . .
H18 H 0.2573 0.4125 0.1844 0.024 Uiso 1 1 calc R . .
C19 C 0.2446(3) 0.3102(12) 0.1031(4) 0.015(2) Uani 1 1 d . . .
C20 C 0.2313(3) 0.1611(13) 0.0752(4) 0.019(2) Uani 1 1 d . . .
H20 H 0.2292 0.1545 0.0338 0.023 Uiso 1 1 calc R . .
C21 C 0.2212(3) 0.0244(13) 0.1066(4) 0.019(2) Uani 1 1 d . . .
H21 H 0.2112 -0.0750 0.0870 0.023 Uiso 1 1 calc R . .
C22 C 0.2667(3) 0.5952(13) 0.0963(5) 0.024(2) Uani 1 1 d . . .
H22A H 0.2956 0.5806 0.1171 0.036 Uiso 1 1 calc GR . .
H22B H 0.2468 0.6277 0.1241 0.036 Uiso 1 1 calc GR . .
H22C H 0.2674 0.6825 0.0666 0.036 Uiso 1 1 calc GR . .
O8 O 0.1825(2) 0.2811(9) 0.5235(3) 0.0304(19) Uani 1 1 d . . .
C25 C 0.1445(5) 0.456(2) 0.5815(8) 0.073(6) Uani 1 1 d . . .
H25A H 0.1147 0.4177 0.5791 0.109 Uiso 1 1 calc GR . .
H25B H 0.1453 0.5783 0.5853 0.109 Uiso 1 1 calc GR . .
H25C H 0.1613 0.4062 0.6157 0.109 Uiso 1 1 calc GR . .
C26 C 0.1630(3) 0.4074(14) 0.5287(5) 0.027(3) Uani 1 1 d . . .
C27 C 0.1579(5) 0.5300(19) 0.4789(8) 0.074(6) Uani 1 1 d . . .
H27A H 0.1798 0.5084 0.4527 0.110 Uiso 1 1 calc GR . .
H27B H 0.1613 0.6439 0.4943 0.110 Uiso 1 1 calc GR . .
H27C H 0.1292 0.5177 0.4572 0.110 Uiso 1 1 calc GR . .

loop_
_atom_site_aniso_label
_atom_site_aniso_U_11
_atom_site_aniso_U_22
_atom_site_aniso_U_33
_atom_site_aniso_U_23
_atom_site_aniso_U_13
_atom_site_aniso_U_12
Br1 0.0230(5) 0.0152(5) 0.0172(5) 0.0038(4) 0.0001(4) -0.0050(4)
Br2 0.0159(5) 0.0172(5) 0.0142(5) -0.0047(4) -0.0001(4) -0.0035(4)
O1 0.014(3) 0.021(4) 0.014(3) -0.005(3) -0.005(3) 0.000(3)
O2 0.020(3) 0.026(4) 0.007(3) -0.005(3) 0.008(3) 0.000(3)
O3 0.015(3) 0.024(4) 0.013(3) -0.002(3) 0.004(3) -0.006(3)
O4 0.018(3) 0.023(4) 0.013(3) -0.002(3) 0.000(3) -0.003(3)
C1 0.017(5) 0.014(5) 0.014(5) -0.001(4) 0.006(4) -0.002(4)
C1AA 0.012(4) 0.021(5) 0.017(5) 0.000(4) 0.000(4) -0.002(4)
C2 0.011(4) 0.013(5) 0.014(5) 0.002(4) 0.000(4) -0.004(4)
C3 0.007(4) 0.014(5) 0.014(5) -0.003(4) 0.007(4) -0.003(4)
C4 0.006(4) 0.013(5) 0.011(5) 0.007(4) 0.000(4) -0.002(4)
C5 0.012(4) 0.014(5) 0.014(5) 0.002(4) 0.000(4) 0.005(4)
C6 0.016(5) 0.007(4) 0.010(5) -0.001(4) -0.002(4) -0.002(4)
C7 0.011(4) 0.015(5) 0.011(5) 0.004(4) -0.003(4) -0.002(4)
C8 0.011(4) 0.012(5) 0.010(5) 0.002(4) -0.001(4) -0.004(4)
C9 0.013(4) 0.010(5) 0.010(5) 0.004(4) 0.000(4) -0.002(4)
C10 0.016(5) 0.021(5) 0.005(4) 0.003(4) -0.001(4) -0.003(4)
C11 0.018(5) 0.019(5) 0.009(5) 0.001(4) -0.003(4) 0.011(4)
C12 0.053(7) 0.013(6) 0.037(7) 0.009(5) -0.001(6) 0.014(5)
C13 0.013(4) 0.014(5) 0.009(4) 0.002(4) 0.008(4) -0.003(4)
C14 0.007(3) 0.016(3) 0.011(3) -0.004(3) 0.005(3) 0.003(3)
C15 0.007(3) 0.016(3) 0.011(3) -0.004(3) 0.005(3) 0.003(3)
C16 0.022(5) 0.009(5) 0.011(5) 0.000(4) 0.001(4) -0.002(4)
C32 0.021(5) 0.015(5) 0.027(6) 0.004(5) -0.004(5) 0.003(4)
O7 0.021(5) 0.023(6) 0.023(6) 0.000 0.000(4) 0.000
C23 0.057(8) 0.034(7) 0.046(8) 0.016(7) 0.016(7) 0.024(7)
C24 0.017(7) 0.019(8) 0.028(8) 0.000 0.016(6) 0.000
O5 0.023(4) 0.024(4) 0.031(4) 0.013(4) 0.006(3) -0.004(3)
O6 0.022(4) 0.018(4) 0.021(4) 0.000(3) -0.001(3) -0.001(3)
N1 0.016(4) 0.022(5) 0.021(5) 0.005(4) 0.010(4) 0.000(4)
C17 0.024(5) 0.030(6) 0.012(5) 0.000(5) 0.005(4) -0.001(5)
C18 0.018(5) 0.020(5) 0.021(6) -0.001(5) -0.008(4) 0.005(4)
C19 0.009(4) 0.016(5) 0.019(5) 0.000(4) -0.002(4) 0.001(4)
C20 0.021(5) 0.024(6) 0.014(5) 0.002(4) 0.007(4) 0.001(4)
C21 0.020(5) 0.020(5) 0.016(5) -0.004(4) -0.003(4) -0.004(4)
C22 0.023(5) 0.016(5) 0.031(6) 0.006(5) -0.003(5) -0.005(4)
O8 0.033(4) 0.019(4) 0.034(5) -0.002(4) -0.016(4) 0.004(3)
C25 0.074(11) 0.049(10) 0.107(15) -0.041(10) 0.063(11) -0.029(8)
C26 0.011(5) 0.021(6) 0.047(7) -0.006(5) -0.006(5) -0.003(4)
C27 0.079(11) 0.048(9) 0.078(12) 0.033(9) -0.058(10) -0.025(8)

loop_
_atom_type_symbol
_atom_type_description
_atom_type_scat_dispersion_real
_atom_type_scat_dispersion_imag
_atom_type_scat_source
C C 0.0033 0.0016 'International Tables Vol C Tables 4.2.6.8 and 6.1.1.4'
H H 0.0000 0.0000 'International Tables Vol C Tables 4.2.6.8 and 6.1.1.4'
Br Br -0.2901 2.4595 'International Tables Vol C Tables 4.2.6.8 and 6.1.1.4'
N N 0.0061 0.0033 'International Tables Vol C Tables 4.2.6.8 and 6.1.1.4'
O O 0.0106 0.0060 'International Tables Vol C Tables 4.2.6.8 and 6.1.1.4'

loop_
_exptl_crystal_face_index_h
_exptl_crystal_face_index_k
_exptl_crystal_face_index_l
_exptl_crystal_face_perp_dist
_exptl_oxdiff_crystal_face_indexfrac_h
_exptl_oxdiff_crystal_face_indexfrac_k
_exptl_oxdiff_crystal_face_indexfrac_l
_exptl_oxdiff_crystal_face_x
_exptl_oxdiff_crystal_face_y
_exptl_oxdiff_crystal_face_z
20 0 27 0.0128 20.0015 -0.0002 26.9940 -0.0252 -0.7440 0.6654
-20 -2 -26 0.0155 -20.0033 -1.9997 -25.9934 0.0218 0.8418 -0.5146
-4 -11 2 0.0894 -4.0103 -10.9992 2.0044 0.0116 0.6490 0.7338
5 11 -1 0.0638 5.0104 10.9992 -1.0047 -0.0175 -0.6792 -0.7074
-34 -1 23 0.0207 -34.0097 -1.0021 22.9989 0.9512 -0.0511 0.2867
34 1 -23 0.0024 34.0097 1.0021 -22.9989 -0.9512 0.0511 -0.2867

loop_
_geom_angle_atom_site_label_1
_geom_angle_atom_site_label_2
_geom_angle_atom_site_label_3
_geom_angle
_geom_angle_site_symmetry_1
_geom_angle_site_symmetry_3
C2 O1 H1 111.7 . .
C5 O2 H2 151.7 . .
C7 O3 H3 109.5 . .
C15 O4 H4 111.7 . .
C2 C1 C3 122.1(8) . .
C2 C1 C13 117.5(9) . 2
C13 C1 C3 120.4(8) 2 .
H1AA C1AA H1AB 107.9 . .
C3 C1AA H1AA 109.2 . .
C3 C1AA H1AB 109.2 . .
C32 C1AA H1AA 109.2 . .
C32 C1AA H1AB 109.2 . .
C32 C1AA C3 112.0(8) . .
O1 C2 C16 115.8(8) . 2
C1 C2 O1 124.1(8) . .
C1 C2 C16 120.1(9) . 2
C1 C3 C1AA 113.7(8) . .
C1 C3 H3A 106.4 . .
C1AA C3 H3A 106.4 . .
C4 C3 C1 110.7(7) . .
C4 C3 C1AA 112.7(7) . .
C4 C3 H3A 106.4 . .
C5 C4 C3 120.1(8) . .
C5 C4 C9 118.5(8) . .
C9 C4 C3 121.4(8) . .
O2 C5 C4 118.4(8) . .
O2 C5 C6 122.3(8) . .
C6 C5 C4 119.3(9) . .
C5 C6 Br2 119.4(7) . .
C5 C6 C7 121.0(8) . .
C7 C6 Br2 119.6(7) . .
O3 C7 C6 117.7(8) . .
O3 C7 C8 122.2(8) . .
C8 C7 C6 120.0(8) . .
C7 C8 C10 121.1(8) . .
C9 C8 C7 117.8(9) . .
C9 C8 C10 121.1(8) . .
C4 C9 H9 118.4 . .
C8 C9 C4 123.1(9) . .
C8 C9 H9 118.4 . .
C8 C10 H10 106.1 . .
C8 C10 C11 113.7(8) . .
C11 C10 H10 106.1 . .
C14 C10 C8 110.8(8) . .
C14 C10 H10 106.1 . .
C14 C10 C11 113.3(8) . .
C10 C11 H11A 108.9 . .
C10 C11 H11B 108.9 . .
H11A C11 H11B 107.7 . .
C12 C11 C10 113.4(8) . .
C12 C11 H11A 108.9 . .
C12 C11 H11B 108.9 . .
C11 C12 H12A 109.5 . .
C11 C12 H12B 109.5 . .
C11 C12 H12C 109.5 . .
H12A C12 H12B 109.5 . .
H12A C12 H12C 109.5 . .
H12B C12 H12C 109.5 . .
C1 C13 H13 118.4 2 .
C14 C13 C1 123.2(9) . 2
C14 C13 H13 118.4 . .
C13 C14 C10 121.3(8) . .
C13 C14 C15 118.9(9) . .
C15 C14 C10 119.8(8) . .
O4 C15 C14 119.7(8) . .
O4 C15 C16 122.5(9) . .
C16 C15 C14 117.8(8) . .
C2 C16 Br1 119.5(7) 2 .
C15 C16 Br1 118.1(7) . .
C15 C16 C2 122.5(9) . 2
C1AA C32 H32A 109.5 . .
C1AA C32 H32B 109.5 . .
C1AA C32 H32C 109.5 . .
H32A C32 H32B 109.5 . .
H32A C32 H32C 109.5 . .
H32B C32 H32C 109.5 . .
H23A C23 H23B 109.5 . .
H23A C23 H23C 109.5 . .
H23B C23 H23C 109.5 . .
C24 C23 H23A 109.5 . .
C24 C23 H23B 109.5 . .
C24 C23 H23C 109.5 . .
O7 C24 C23 121.4(8) . .
O7 C24 C23 121.4(7) . 2
C23 C24 C23 117.2(15) . 2
C19 O6 C22 117.3(8) . .
O5 N1 C17 120.1(8) . .
O5 N1 C21 119.0(8) . .
C17 N1 C21 120.9(9) . .
N1 C17 H17 119.8 . .
N1 C17 C18 120.4(9) . .
C18 C17 H17 119.8 . .
C17 C18 H18 119.7 . .
C17 C18 C19 120.5(10) . .
C19 C18 H18 119.7 . .
O6 C19 C18 126.1(9) . .
O6 C19 C20 116.3(9) . .
C18 C19 C20 117.6(9) . .
C19 C20 H20 119.5 . .
C21 C20 C19 121.0(9) . .
C21 C20 H20 119.5 . .
N1 C21 C20 119.6(9) . .
N1 C21 H21 120.2 . .
C20 C21 H21 120.2 . .
O6 C22 H22A 109.5 . .
O6 C22 H22B 109.5 . .
O6 C22 H22C 109.5 . .
H22A C22 H22B 109.5 . .
H22A C22 H22C 109.5 . .
H22B C22 H22C 109.5 . .
H25A C25 H25B 109.5 . .
H25A C25 H25C 109.5 . .
H25B C25 H25C 109.5 . .
C26 C25 H25A 109.5 . .
C26 C25 H25B 109.5 . .
C26 C25 H25C 109.5 . .
O8 C26 C25 124.4(13) . .
O8 C26 C27 119.3(13) . .
C25 C26 C27 116.3(13) . .
C26 C27 H27A 109.5 . .
C26 C27 H27B 109.5 . .
C26 C27 H27C 109.5 . .
H27A C27 H27B 109.5 . .
H27A C27 H27C 109.5 . .
H27B C27 H27C 109.5 . .

loop_
_geom_bond_atom_site_label_1
_geom_bond_atom_site_label_2
_geom_bond_distance
_geom_bond_site_symmetry_2
Br1 C16 1.902(9) .
Br2 C6 1.887(9) .
O1 H1 0.7994 .
O1 C2 1.389(11) .
O2 H2 0.8081 .
O2 C5 1.365(11) .
O3 H3 0.8400 .
O3 C7 1.359(11) .
O4 H4 0.8473 .
O4 C15 1.359(11) .
C1 C2 1.380(13) .
C1 C3 1.534(13) .
C1 C13 1.402(13) 2
C1AA H1AA 0.9900 .
C1AA H1AB 0.9900 .
C1AA C3 1.539(13) .
C1AA C32 1.533(13) .
C2 C16 1.398(13) 2
C3 H3A 1.0000 .
C3 C4 1.527(11) .
C4 C5 1.398(13) .
C4 C9 1.399(13) .
C5 C6 1.394(13) .
C6 C7 1.402(13) .
C7 C8 1.398(13) .
C8 C9 1.383(12) .
C8 C10 1.522(13) .
C9 H9 0.9500 .
C10 H10 1.0000 .
C10 C11 1.533(14) .
C10 C14 1.521(13) .
C11 H11A 0.9900 .
C11 H11B 0.9900 .
C11 C12 1.518(14) .
C12 H12A 0.9800 .
C12 H12B 0.9800 .
C12 H12C 0.9800 .
C13 C1 1.402(13) 2
C13 H13 0.9500 .
C13 C14 1.384(13) .
C14 C15 1.414(13) .
C15 C16 1.388(13) .
C16 C2 1.398(13) 2
C32 H32A 0.9800 .
C32 H32B 0.9800 .
C32 H32C 0.9800 .
O7 C24 1.211(18) .
C23 H23A 0.9800 .
C23 H23B 0.9800 .
C23 H23C 0.9800 .
C23 C24 1.497(14) .
C24 C23 1.497(14) 2
O5 N1 1.344(11) .
O6 C19 1.346(12) .
O6 C22 1.457(12) .
N1 C17 1.356(13) .
N1 C21 1.364(13) .
C17 H17 0.9500 .
C17 C18 1.368(15) .
C18 H18 0.9500 .
C18 C19 1.395(14) .
C19 C20 1.397(14) .
C20 H20 0.9500 .
C20 C21 1.369(14) .
C21 H21 0.9500 .
C22 H22A 0.9800 .
C22 H22B 0.9800 .
C22 H22C 0.9800 .
O8 C26 1.194(13) .
C25 H25A 0.9800 .
C25 H25B 0.9800 .
C25 H25C 0.9800 .
C25 C26 1.461(19) .
C26 C27 1.504(18) .
C27 H27A 0.9800 .
C27 H27B 0.9800 .
C27 H27C 0.9800 .

loop_
_geom_torsion_atom_site_label_1
_geom_torsion_atom_site_label_2
_geom_torsion_atom_site_label_3
_geom_torsion_atom_site_label_4
_geom_torsion
_geom_torsion_site_symmetry_1
_geom_torsion_site_symmetry_4
Br2 C6 C7 O3 -1.6(12) . .
Br2 C6 C7 C8 175.9(7) . .
O2 C5 C6 Br2 -0.1(12) . .
O2 C5 C6 C7 179.2(8) . .
O3 C7 C8 C9 -177.5(8) . .
O3 C7 C8 C10 1.4(13) . .
O4 C15 C16 Br1 1.5(12) . .
O4 C15 C16 C2 -177.8(9) . 2
C1 C3 C4 C5 97.3(10) . .
C1 C3 C4 C9 -81.6(10) . .
C1 C13 C14 C10 -179.7(9) 2 .
C1 C13 C14 C15 0.2(14) 2 .
C1AA C3 C4 C5 -134.1(9) . .
C1AA C3 C4 C9 46.9(12) . .
C2 C1 C3 C1AA 148.3(9) . .
C2 C1 C3 C4 -83.7(11) . .
C3 C1 C2 O1 0.3(14) . .
C3 C1 C2 C16 -179.5(9) . 2
C3 C4 C5 O2 3.3(13) . .
C3 C4 C5 C6 -177.5(8) . .
C3 C4 C9 C8 179.4(8) . .
C4 C5 C6 Br2 -179.3(7) . .
C4 C5 C6 C7 0.0(13) . .
C5 C4 C9 C8 0.4(14) . .
C5 C6 C7 O3 179.1(8) . .
C5 C6 C7 C8 -3.3(14) . .
C6 C7 C8 C9 5.1(13) . .
C6 C7 C8 C10 -176.1(8) . .
C7 C8 C9 C4 -3.7(13) . .
C7 C8 C10 C11 134.2(9) . .
C7 C8 C10 C14 -96.8(10) . .
C8 C10 C11 C12 -65.0(11) . .
C8 C10 C14 C13 -94.1(10) . .
C8 C10 C14 C15 85.9(10) . .
C9 C4 C5 O2 -177.8(8) . .
C9 C4 C5 C6 1.5(13) . .
C9 C8 C10 C11 -47.0(12) . .
C9 C8 C10 C14 82.0(11) . .
C10 C8 C9 C4 177.4(8) . .
C10 C14 C15 O4 -2.5(12) . .
C10 C14 C15 C16 -179.3(8) . .
C11 C10 C14 C13 35.0(12) . .
C11 C10 C14 C15 -144.9(9) . .
C13 C1 C2 O1 -179.7(8) 2 .
C13 C1 C2 C16 0.5(14) 2 2
C13 C1 C3 C1AA -31.7(12) 2 .
C13 C1 C3 C4 96.3(10) 2 .
C13 C14 C15 O4 177.5(8) . .
C13 C14 C15 C16 0.7(13) . .
C14 C10 C11 C12 167.2(9) . .
C14 C15 C16 Br1 178.2(6) . .
C14 C15 C16 C2 -1.1(14) . 2
C32 C1AA C3 C1 178.8(8) . .
C32 C1AA C3 C4 51.8(11) . .
O5 N1 C17 C18 179.4(9) . .
O5 N1 C21 C20 -177.8(8) . .
O6 C19 C20 C21 -178.0(9) . .
N1 C17 C18 C19 -1.0(15) . .
C17 N1 C21 C20 1.2(14) . .
C17 C18 C19 O6 179.6(9) . .
C17 C18 C19 C20 0.0(14) . .
C18 C19 C20 C21 1.7(14) . .
C19 C20 C21 N1 -2.3(15) . .
C21 N1 C17 C18 0.5(14) . .
C22 O6 C19 C18 0.9(13) . .
C22 O6 C19 C20 -179.5(8) . .
